data_4023859
loop_
_publ_author_name
'M. Arunachalam'
'I. Ravikumar'
'Pradyut Ghosh'

_publ_section_title
;
 A New Hexaaza Bicyclic Cyclophane with Dual Binding Sites
;
_journal_name_full 'Journal of Organic Chemistry'
_journal_page_first 9144
_journal_page_last 9147
_journal_paper_doi 10.1021/jo801762b
_journal_volume 73
_journal_year 2008
_chemical_formula_sum 'C48 H80 Cl6 N6 O9'
_chemical_formula_weight 1097.88
_chemical_name_systematic
; 
 ? 
;
_space_group_IT_number 14
_symmetry_cell_setting monoclinic
_symmetry_space_group_name_Hall '-P 2yn'
_symmetry_space_group_name_H-M 'P 1 21/n 1'
_atom_sites_solution_hydrogens geom
_atom_sites_solution_primary direct
_atom_sites_solution_secondary difmap
_audit_creation_method SHELXL-97
_cell_angle_alpha 90.00
_cell_angle_beta 93.732(2)
_cell_angle_gamma 90.00
_cell_formula_units_Z 4
_cell_length_a 17.3385(7)
_cell_length_b 16.9020(7)
_cell_length_c 18.5010(8)
_cell_measurement_temperature 100(2)
_cell_volume 5410.3(4)
_computing_cell_refinement 'BRUKER AXS SMART 3'
_computing_data_collection 'BRUKER AXS SMART 3'
_computing_data_reduction 'BRUKER AXS SAINT'
_computing_molecular_graphics 'BRUKER SHELXLTL'
_computing_publication_material 'MERCURY 1.4.1'
_computing_structure_refinement 'SHELXL-97 (Sheldrick, 1997)'
_computing_structure_solution 'SHELXS-97 (Sheldrick, 1990)'
_diffrn_ambient_temperature 100(2)
_diffrn_detector_area_resol_mean 3
_diffrn_measured_fraction_theta_full 0.919
_diffrn_measured_fraction_theta_max 0.919
_diffrn_measurement_device_type 'BRUKER CCD AREA DETECTOR'
_diffrn_measurement_method 'OMEGA SCAN'
_diffrn_radiation_monochromator graphite
_diffrn_radiation_source 'fine-focus sealed tube'
_diffrn_radiation_type MoK\a
_diffrn_radiation_wavelength 0.71073
_diffrn_reflns_av_R_equivalents 0.0396
_diffrn_reflns_av_sigmaI/netI 0.0461
_diffrn_reflns_limit_h_max 22
_diffrn_reflns_limit_h_min -22
_diffrn_reflns_limit_k_max 22
_diffrn_reflns_limit_k_min -20
_diffrn_reflns_limit_l_max 21
_diffrn_reflns_limit_l_min -24
_diffrn_reflns_number 42187
_diffrn_reflns_theta_full 27.95
_diffrn_reflns_theta_max 27.95
_diffrn_reflns_theta_min 1.56
_exptl_absorpt_coefficient_mu 0.376
_exptl_absorpt_correction_T_max 0.9563
_exptl_absorpt_correction_T_min 0.8643
_exptl_absorpt_correction_type multi-scan
_exptl_absorpt_process_details SADABS
_exptl_crystal_colour COLORLESS
_exptl_crystal_density_diffrn 1.348
_exptl_crystal_density_method 'not measured'
_exptl_crystal_description BLOCK
_exptl_crystal_F_000 2336
_exptl_crystal_size_max 0.40
_exptl_crystal_size_mid 0.20
_exptl_crystal_size_min 0.12
_refine_diff_density_max 0.748
_refine_diff_density_min -0.311
_refine_diff_density_rms 0.078
_refine_ls_extinction_method none
_refine_ls_goodness_of_fit_ref 1.133
_refine_ls_hydrogen_treatment mixed
_refine_ls_matrix_type full
_refine_ls_number_parameters 942
_refine_ls_number_reflns 11941
_refine_ls_number_restraints 0
_refine_ls_restrained_S_all 1.133
_refine_ls_R_factor_all 0.0933
_refine_ls_R_factor_gt 0.0439
_refine_ls_shift/su_max 0.001
_refine_ls_shift/su_mean 0.000
_refine_ls_structure_factor_coef Fsqd
_refine_ls_weighting_details 'calc w=1/[\s^2^(Fo^2^)+(0.0506P)^2^+6.8861P] where P=(Fo^2^+2Fc^2^)/3'
_refine_ls_weighting_scheme calc
_refine_ls_wR_factor_gt 0.1050
_refine_ls_wR_factor_ref 0.1426
_reflns_number_gt 7894
_reflns_number_total 11941
_reflns_threshold_expression >2sigma(I)
_cod_data_source_file jo801762b_si_001.cif
_cod_data_source_block isocl_0m
_cod_depositor_comments
;
The following automatic conversions were performed:
'_symmetry_cell_setting' value 'MONOCLINIC' changed to 'monoclinic'
according to '/home/saulius/struct/CIF-dictionaries/cif_core.dic'
dictionary named 'cif_core.dic' version 2.4.1 from
2010-06-29.

'_exptl_absorpt_correction_type' value 'MULTI-SCAN' changed
to 'multi-scan' according to
'/home/saulius/struct/CIF-dictionaries/cif_core.dic' dictionary named
'cif_core.dic' version 2.4.1 from 2010-06-29.

Automatic conversion script
Id: cif_fix_enum 1527 2010-12-29 10:47:43Z saulius 
;
_cod_original_sg_symbol_H-M 'P 21/n'
_cod_database_code 4023859

loop_
_symmetry_equiv_pos_as_xyz
'x, y, z'
'-x+1/2, y+1/2, -z+1/2'
'-x, -y, -z'
'x-1/2, -y-1/2, z-1/2'

loop_
_atom_site_label
_atom_site_type_symbol
_atom_site_fract_x
_atom_site_fract_y
_atom_site_fract_z
_atom_site_U_iso_or_equiv
_atom_site_adp_type
_atom_site_occupancy
_atom_site_symmetry_multiplicity
_atom_site_calc_flag
_atom_site_refinement_flags
_atom_site_disorder_assembly
_atom_site_disorder_group
Cl1 Cl 0.04296(4) 0.70613(4) 0.09424(4) 0.02570(16) Uani 1 1 d . . .
Cl2 Cl 0.40249(4) 0.59745(5) 0.16317(4) 0.03167(18) Uani 1 1 d . . .
Cl3 Cl 0.22904(4) 0.93307(5) 0.22549(4) 0.02629(16) Uani 1 1 d . . .
Cl4 Cl 0.82926(4) 0.39099(5) 0.41940(4) 0.03068(18) Uani 1 1 d . . .
Cl5 Cl 0.62798(5) 0.98396(6) 0.29815(4) 0.0466(3) Uani 1 1 d . . .
Cl6 Cl 0.64715(5) 0.60902(5) 0.12650(5) 0.0419(2) Uani 1 1 d . . .
C1 C 0.38279(15) 0.17519(16) 0.14060(14) 0.0185(5) Uani 1 1 d . . .
C2 C 0.45077(15) 0.17664(17) 0.18685(15) 0.0202(6) Uani 1 1 d . . .
C3 C 0.48544(15) 0.24878(18) 0.20840(14) 0.0205(6) Uani 1 1 d . . .
C4 C 0.45133(15) 0.32041(17) 0.18473(14) 0.0191(6) Uani 1 1 d . . .
C5 C 0.38343(15) 0.31979(17) 0.13771(14) 0.0188(6) Uani 1 1 d . . .
C6 C 0.34973(15) 0.24714(17) 0.11682(14) 0.0187(6) Uani 1 1 d . . .
C7 C 0.34879(17) 0.09729(18) 0.11436(17) 0.0222(6) Uani 1 1 d . . .
C8 C 0.56064(16) 0.2490(2) 0.25455(17) 0.0256(6) Uani 1 1 d . . .
C9 C 0.35021(17) 0.39609(18) 0.10761(17) 0.0225(6) Uani 1 1 d . . .
C10 C 0.27962(15) 0.24572(18) 0.06328(15) 0.0191(6) Uani 1 1 d . . .
C11 C 0.17762(16) 0.29922(18) 0.14139(16) 0.0208(6) Uani 1 1 d . . .
C12 C 0.09955(15) 0.28395(16) 0.17066(15) 0.0197(6) Uani 1 1 d . . .
C13 C 0.03635(16) 0.26177(18) 0.12464(16) 0.0229(6) Uani 1 1 d . . .
C14 C -0.03519(16) 0.2504(2) 0.15203(16) 0.0279(7) Uani 1 1 d . . .
C15 C -0.04485(16) 0.2625(2) 0.22450(16) 0.0276(7) Uani 1 1 d . . .
C16 C 0.01717(15) 0.28553(17) 0.27110(15) 0.0208(6) Uani 1 1 d . . .
C17 C 0.08964(15) 0.29517(17) 0.24332(15) 0.0202(6) Uani 1 1 d . . .
C18 C 0.00580(17) 0.30218(18) 0.34954(15) 0.0225(6) Uani 1 1 d . . .
C19 C -0.02552(15) 0.23948(19) 0.46881(15) 0.0216(6) Uani 1 1 d . . .
C20 C 0.04877(14) 0.24528(17) 0.51636(14) 0.0182(6) Uani 1 1 d . . .
C21 C 0.07921(15) 0.31826(17) 0.53774(14) 0.0204(6) Uani 1 1 d . . .
C22 C 0.14767(15) 0.32127(17) 0.58390(14) 0.0202(6) Uani 1 1 d . . .
C23 C 0.18327(14) 0.25180(17) 0.60909(14) 0.0197(6) Uani 1 1 d . . .
C24 C 0.15193(15) 0.17818(17) 0.58756(14) 0.0185(6) Uani 1 1 d . . .
C25 C 0.08433(15) 0.17389(17) 0.54146(14) 0.0190(6) Uani 1 1 d . . .
C26 C 0.04769(17) 0.09539(18) 0.52025(17) 0.0230(6) Uani 1 1 d . . .
C27 C 0.25290(16) 0.2539(2) 0.66332(17) 0.0243(6) Uani 1 1 d . . .
C28 C 0.04005(17) 0.39555(19) 0.51537(17) 0.0238(6) Uani 1 1 d . . .
C29 C 0.17954(17) 0.40149(19) 0.60665(16) 0.0241(6) Uani 1 1 d . . .
C30 C 0.31073(15) 0.41094(19) 0.55496(16) 0.0229(6) Uani 1 1 d . . .
C31 C 0.35742(15) 0.45416(17) 0.50175(15) 0.0209(6) Uani 1 1 d . . .
C32 C 0.37386(16) 0.53457(18) 0.51128(16) 0.0233(6) Uani 1 1 d . . .
C33 C 0.42127(16) 0.57262(19) 0.46499(16) 0.0250(6) Uani 1 1 d . . .
C34 C 0.45235(16) 0.53211(18) 0.40884(16) 0.0239(6) Uani 1 1 d . . .
C35 C 0.43533(15) 0.45245(17) 0.39783(15) 0.0214(6) Uani 1 1 d . . .
C36 C 0.38805(15) 0.41410(19) 0.44442(15) 0.0217(6) Uani 1 1 d . . .
C37 C 0.47145(17) 0.40669(19) 0.33928(16) 0.0237(6) Uani 1 1 d . . .
C38 C 0.48919(16) 0.39837(18) 0.20453(16) 0.0231(6) Uani 1 1 d . . .
C39 C 0.48909(16) 0.09992(18) 0.21041(15) 0.0217(6) Uani 1 1 d . . .
C40 C 0.39754(16) 0.03651(19) 0.29334(16) 0.0233(6) Uani 1 1 d . . .
C41 C 0.38782(15) 0.01022(17) 0.36966(15) 0.0211(6) Uani 1 1 d . . .
C42 C 0.44219(16) -0.03848(18) 0.40569(16) 0.0230(6) Uani 1 1 d . . .
C43 C 0.43124(17) -0.06449(18) 0.47541(16) 0.0243(6) Uani 1 1 d . . .
C44 C 0.36535(17) -0.04327(18) 0.50905(16) 0.0235(6) Uani 1 1 d . . .
C45 C 0.31075(15) 0.00645(17) 0.47385(15) 0.0214(6) Uani 1 1 d . . .
C46 C 0.32246(16) 0.03237(18) 0.40440(16) 0.0219(6) Uani 1 1 d . . .
C47 C 0.23964(16) 0.03068(19) 0.51052(16) 0.0237(6) Uani 1 1 d . . .
C48 C 0.19139(16) 0.10411(19) 0.61771(16) 0.0227(6) Uani 1 1 d . . .
N1 N 0.20404(13) 0.23196(15) 0.09693(14) 0.0203(5) Uani 1 1 d . . .
N2 N -0.01310(14) 0.22810(15) 0.38950(13) 0.0211(5) Uani 1 1 d . . .
N3 N 0.22804(13) 0.43823(16) 0.55056(14) 0.0217(5) Uani 1 1 d . . .
N4 N 0.45409(15) 0.44179(16) 0.26575(13) 0.0225(5) Uani 1 1 d . . .
N5 N 0.47417(13) 0.07563(16) 0.28635(13) 0.0209(5) Uani 1 1 d . . .
N6 N 0.25991(13) 0.08049(16) 0.57606(13) 0.0212(5) Uani 1 1 d . . .
O1 O 0.18955(15) 0.75198(17) 0.19871(14) 0.0344(5) Uani 1 1 d . . .
O2 O 0.29202(14) 0.72890(16) 0.10033(13) 0.0344(5) Uani 1 1 d . . .
O3 O 0.37329(16) 0.74074(16) 0.53883(13) 0.0349(6) Uani 1 1 d . . .
O4 O 0.31621(13) 0.89057(17) 0.08802(13) 0.0306(5) Uani 1 1 d . . .
O5 O 0.27212(15) 0.75292(18) 0.64401(14) 0.0515(7) Uani 1 1 d . . .
O6 O 0.58322(15) 0.54427(17) 0.27554(15) 0.0413(6) Uani 1 1 d . . .
O7 O 0.32086(15) 0.21068(14) 0.50987(13) 0.0291(5) Uani 1 1 d . . .
O8 O 0.19789(16) 0.11680(17) 0.20079(15) 0.0389(6) Uani 1 1 d . . .
O9 O 0.72198(15) 0.45932(17) 0.29099(13) 0.0503(7) Uani 1 1 d . . .
H1A H 0.2049(17) 0.190(2) 0.1251(17) 0.023(8) Uiso 1 1 d . . .
H1B H 0.171(2) 0.225(2) 0.061(2) 0.039(10) Uiso 1 1 d . . .
H1C H 0.151(3) 0.744(3) 0.179(3) 0.064(16) Uiso 1 1 d . . .
H1D H 0.191(2) 0.801(3) 0.204(2) 0.050(13) Uiso 1 1 d . . .
H2A H 0.023(2) 0.190(2) 0.3822(18) 0.036(10) Uiso 1 1 d . . .
H2B H -0.0582(19) 0.2054(18) 0.3684(17) 0.023(8) Uiso 1 1 d . . .
H2C H 0.318(3) 0.689(3) 0.115(2) 0.056(14) Uiso 1 1 d . . .
H2D H 0.262(3) 0.731(3) 0.136(3) 0.072(15) Uiso 1 1 d . . .
H3A H 0.2086(18) 0.4259(19) 0.5031(19) 0.028(9) Uiso 1 1 d . . .
H3B H 0.2260(18) 0.490(2) 0.5582(17) 0.026(9) Uiso 1 1 d . . .
H4A H 0.404(2) 0.443(2) 0.2591(19) 0.036(10) Uiso 1 1 d . . .
H4B H 0.4749(18) 0.489(2) 0.2648(17) 0.026(9) Uiso 1 1 d . . .
H4C H 0.310(2) 0.843(2) 0.0865(19) 0.030(10) Uiso 1 1 d . . .
H4D H 0.288(2) 0.909(2) 0.120(2) 0.041(11) Uiso 1 1 d . . .
H5A H 0.510(2) 0.044(2) 0.3005(18) 0.033(9) Uiso 1 1 d . . .
H5B H 0.476(2) 0.120(2) 0.315(2) 0.044(11) Uiso 1 1 d . . .
H6A H 0.2827(18) 0.124(2) 0.5602(17) 0.026(9) Uiso 1 1 d . . .
H6B H 0.292(2) 0.054(2) 0.609(2) 0.040(10) Uiso 1 1 d . . .
H6C H 0.590(3) 0.566(3) 0.236(3) 0.069(15) Uiso 1 1 d . . .
H6D H 0.630(3) 0.512(3) 0.276(3) 0.080(16) Uiso 1 1 d . . .
H7A H 0.338(2) 0.061(2) 0.150(2) 0.044(10) Uiso 1 1 d . . .
H7B H 0.379(2) 0.071(2) 0.080(2) 0.047(11) Uiso 1 1 d . . .
H7C H 0.299(3) 0.099(2) 0.088(2) 0.059(12) Uiso 1 1 d . . .
H7D H 0.287(2) 0.216(2) 0.484(2) 0.046(13) Uiso 1 1 d . . .
H7E H 0.361(3) 0.201(3) 0.489(2) 0.059(13) Uiso 1 1 d . . .
H8A H 0.600(3) 0.278(3) 0.234(2) 0.065(13) Uiso 1 1 d . . .
H8B H 0.581(3) 0.198(3) 0.267(2) 0.072(14) Uiso 1 1 d . . .
H8C H 0.559(3) 0.281(3) 0.298(3) 0.081(15) Uiso 1 1 d . . .
H8D H 0.205(2) 0.068(3) 0.201(2) 0.046(12) Uiso 1 1 d . . .
H8E H 0.174(2) 0.120(3) 0.230(2) 0.046(14) Uiso 1 1 d . . .
H9A H 0.376(2) 0.445(2) 0.125(2) 0.045(10) Uiso 1 1 d . . .
H9B H 0.353(2) 0.399(2) 0.059(2) 0.038(10) Uiso 1 1 d . . .
H9C H 0.296(2) 0.401(2) 0.117(2) 0.053(11) Uiso 1 1 d . . .
H10A H 0.2842(15) 0.2048(17) 0.0283(15) 0.011(7) Uiso 1 1 d . . .
H10B H 0.2734(15) 0.2962(17) 0.0368(14) 0.010(7) Uiso 1 1 d . . .
H11A H 0.1756(16) 0.3445(18) 0.1125(16) 0.017(7) Uiso 1 1 d . . .
H11B H 0.2167(18) 0.3065(19) 0.1797(17) 0.026(8) Uiso 1 1 d . . .
H13 H 0.0433(16) 0.2550(16) 0.0721(16) 0.016(7) Uiso 1 1 d . . .
H14 H -0.077(2) 0.233(2) 0.1210(19) 0.037(9) Uiso 1 1 d . . .
H15 H -0.096(2) 0.255(2) 0.2445(19) 0.039(10) Uiso 1 1 d . . .
H17 H 0.1319(16) 0.3113(16) 0.2745(15) 0.011(7) Uiso 1 1 d . . .
H18A H -0.0382(17) 0.3389(18) 0.3540(15) 0.019(7) Uiso 1 1 d . . .
H18B H 0.0499(18) 0.3217(18) 0.3739(16) 0.022(8) Uiso 1 1 d . . .
H19A H -0.0574(17) 0.2873(19) 0.4736(16) 0.021(8) Uiso 1 1 d . . .
H19B H -0.0541(16) 0.1949(18) 0.4823(15) 0.016(7) Uiso 1 1 d . . .
H26A H 0.0708(19) 0.048(2) 0.5427(18) 0.031(9) Uiso 1 1 d . . .
H26B H 0.048(2) 0.085(2) 0.468(2) 0.056(12) Uiso 1 1 d . . .
H26C H 0.000(3) 0.093(2) 0.538(2) 0.062(13) Uiso 1 1 d . . .
H27A H 0.277(2) 0.304(3) 0.668(2) 0.062(13) Uiso 1 1 d . . .
H27B H 0.289(2) 0.212(2) 0.655(2) 0.053(11) Uiso 1 1 d . . .
H27C H 0.241(2) 0.242(2) 0.710(2) 0.045(11) Uiso 1 1 d . . .
H28A H -0.003(2) 0.389(2) 0.486(2) 0.053(12) Uiso 1 1 d . . .
H28B H 0.027(2) 0.425(2) 0.558(2) 0.045(10) Uiso 1 1 d . . .
H28C H 0.072(2) 0.429(2) 0.487(2) 0.055(12) Uiso 1 1 d . . .
H29A H 0.2120(17) 0.4013(17) 0.6529(16) 0.018(7) Uiso 1 1 d . . .
H29B H 0.1402(17) 0.4365(18) 0.6121(16) 0.018(7) Uiso 1 1 d . . .
H30A H 0.3079(16) 0.3522(19) 0.5439(16) 0.021(8) Uiso 1 1 d . . .
H30B H 0.3305(16) 0.4196(17) 0.6041(16) 0.016(7) Uiso 1 1 d . . .
H32 H 0.3532(19) 0.565(2) 0.5505(18) 0.032(9) Uiso 1 1 d . . .
H33 H 0.4345(18) 0.625(2) 0.4744(17) 0.028(9) Uiso 1 1 d . . .
H34 H 0.4852(17) 0.5595(18) 0.3782(16) 0.022(8) Uiso 1 1 d . . .
H36 H 0.3786(18) 0.361(2) 0.4405(17) 0.031(9) Uiso 1 1 d . . .
H37A H 0.523(2) 0.4076(19) 0.3460(18) 0.032(9) Uiso 1 1 d . . .
H37B H 0.4537(17) 0.3490(19) 0.3366(16) 0.020(8) Uiso 1 1 d . . .
H38A H 0.4851(17) 0.4375(19) 0.1621(17) 0.026(8) Uiso 1 1 d . . .
H38B H 0.5432(18) 0.3948(17) 0.2214(16) 0.019(7) Uiso 1 1 d . . .
H39A H 0.4729(15) 0.0558(17) 0.1798(15) 0.011(7) Uiso 1 1 d . . .
H39B H 0.546(2) 0.1001(19) 0.2074(17) 0.031(9) Uiso 1 1 d . . .
H40A H 0.3590(18) 0.0721(19) 0.2760(16) 0.022(8) Uiso 1 1 d . . .
H40B H 0.396(2) -0.009(2) 0.2624(19) 0.039(10) Uiso 1 1 d . . .
H42 H 0.4853(18) -0.0538(19) 0.3824(17) 0.024(8) Uiso 1 1 d . . .
H43 H 0.4664(18) -0.0995(19) 0.4977(17) 0.025(8) Uiso 1 1 d . . .
H44 H 0.3567(19) -0.063(2) 0.5569(19) 0.035(9) Uiso 1 1 d . . .
H46 H 0.2884(17) 0.0652(18) 0.3814(16) 0.020(8) Uiso 1 1 d . . .
H47A H 0.2150(18) -0.013(2) 0.5266(17) 0.025(8) Uiso 1 1 d . . .
H47B H 0.2044(17) 0.0611(18) 0.4778(16) 0.018(7) Uiso 1 1 d . . .
H48A H 0.2109(16) 0.1112(17) 0.6673(17) 0.017(7) Uiso 1 1 d . . .
H48B H 0.1581(17) 0.0579(18) 0.6188(15) 0.018(7) Uiso 1 1 d . . .
H100 H 0.407(3) 0.754(3) 0.554(2) 0.046(14) Uiso 1 1 d . . .
H101 H 0.341(3) 0.746(3) 0.576(3) 0.089(17) Uiso 1 1 d . . .

loop_
_atom_site_aniso_label
_atom_site_aniso_U_11
_atom_site_aniso_U_22
_atom_site_aniso_U_33
_atom_site_aniso_U_23
_atom_site_aniso_U_13
_atom_site_aniso_U_12
Cl1 0.0216(3) 0.0302(4) 0.0255(4) -0.0023(3) 0.0035(3) -0.0015(3)
Cl2 0.0367(4) 0.0277(4) 0.0319(4) 0.0001(3) 0.0121(3) -0.0049(3)
Cl3 0.0223(3) 0.0309(4) 0.0258(4) -0.0003(3) 0.0022(3) 0.0012(3)
Cl4 0.0311(4) 0.0315(4) 0.0296(4) 0.0025(3) 0.0033(3) 0.0070(3)
Cl5 0.0333(4) 0.0776(7) 0.0284(4) 0.0015(4) -0.0020(3) 0.0284(4)
Cl6 0.0410(5) 0.0370(5) 0.0493(5) 0.0058(4) 0.0144(4) 0.0132(4)
C1 0.0173(12) 0.0228(15) 0.0159(13) 0.0005(11) 0.0061(10) 0.0011(10)
C2 0.0157(12) 0.0276(15) 0.0178(14) 0.0027(11) 0.0049(10) 0.0047(11)
C3 0.0148(12) 0.0331(16) 0.0139(13) 0.0018(12) 0.0042(10) 0.0024(11)
C4 0.0159(12) 0.0258(15) 0.0163(13) -0.0011(11) 0.0054(10) -0.0006(11)
C5 0.0184(13) 0.0246(15) 0.0140(13) 0.0020(11) 0.0047(10) 0.0024(11)
C6 0.0164(12) 0.0254(15) 0.0148(13) 0.0005(11) 0.0046(10) 0.0003(11)
C7 0.0230(14) 0.0242(16) 0.0194(15) 0.0003(12) 0.0008(11) 0.0004(12)
C8 0.0165(13) 0.0370(19) 0.0232(16) 0.0018(14) 0.0007(11) 0.0029(13)
C9 0.0217(14) 0.0236(16) 0.0221(16) 0.0014(12) 0.0010(11) 0.0010(12)
C10 0.0157(12) 0.0261(16) 0.0158(13) 0.0004(12) 0.0022(10) 0.0026(11)
C11 0.0188(13) 0.0230(15) 0.0210(15) -0.0010(12) 0.0035(11) -0.0006(11)
C12 0.0159(12) 0.0208(15) 0.0226(14) 0.0018(11) 0.0029(10) 0.0010(10)
C13 0.0229(14) 0.0264(16) 0.0194(15) 0.0003(12) 0.0020(11) 0.0007(11)
C14 0.0170(13) 0.0417(19) 0.0244(16) 0.0005(14) -0.0025(11) -0.0030(13)
C15 0.0155(13) 0.0417(19) 0.0259(16) 0.0024(14) 0.0030(11) 0.0003(12)
C16 0.0197(13) 0.0228(15) 0.0198(14) 0.0028(11) 0.0009(10) 0.0027(11)
C17 0.0172(13) 0.0218(15) 0.0213(14) 0.0012(12) -0.0012(11) 0.0004(11)
C18 0.0204(14) 0.0268(16) 0.0204(15) 0.0018(12) 0.0025(11) -0.0004(12)
C19 0.0169(13) 0.0291(17) 0.0192(14) 0.0009(12) 0.0041(10) 0.0018(12)
C20 0.0148(12) 0.0251(15) 0.0153(13) 0.0004(11) 0.0053(10) 0.0008(10)
C21 0.0185(13) 0.0264(16) 0.0170(14) 0.0016(11) 0.0066(10) 0.0037(11)
C22 0.0188(13) 0.0249(15) 0.0177(14) -0.0020(11) 0.0068(10) -0.0016(11)
C23 0.0142(12) 0.0306(16) 0.0148(13) 0.0003(11) 0.0044(10) 0.0008(11)
C24 0.0171(12) 0.0236(15) 0.0154(13) 0.0029(11) 0.0053(10) 0.0026(10)
C25 0.0173(12) 0.0246(15) 0.0155(13) 0.0013(11) 0.0056(10) 0.0014(11)
C26 0.0197(14) 0.0247(16) 0.0246(16) 0.0036(13) 0.0012(11) -0.0002(12)
C27 0.0171(13) 0.0349(19) 0.0206(15) -0.0006(13) -0.0017(11) -0.0002(13)
C28 0.0215(14) 0.0260(16) 0.0241(16) 0.0011(13) 0.0021(12) 0.0051(12)
C29 0.0217(14) 0.0296(17) 0.0219(15) -0.0013(12) 0.0075(12) -0.0020(12)
C30 0.0171(13) 0.0289(17) 0.0227(16) -0.0011(12) 0.0019(11) 0.0003(11)
C31 0.0141(12) 0.0292(16) 0.0189(14) 0.0006(12) -0.0024(10) -0.0008(11)
C32 0.0195(13) 0.0282(16) 0.0220(15) -0.0038(12) 0.0008(11) 0.0020(11)
C33 0.0222(14) 0.0215(16) 0.0309(17) 0.0008(13) -0.0002(12) -0.0015(12)
C34 0.0186(13) 0.0296(17) 0.0238(15) 0.0044(13) 0.0018(11) -0.0008(12)
C35 0.0172(13) 0.0256(16) 0.0208(14) -0.0009(12) -0.0024(10) 0.0008(11)
C36 0.0171(13) 0.0264(17) 0.0214(15) -0.0019(12) -0.0002(10) -0.0011(11)
C37 0.0199(14) 0.0299(17) 0.0215(15) 0.0027(12) 0.0023(11) 0.0011(12)
C38 0.0193(14) 0.0291(16) 0.0212(15) -0.0014(13) 0.0043(11) -0.0011(12)
C39 0.0209(14) 0.0264(16) 0.0184(14) 0.0040(12) 0.0047(11) 0.0081(12)
C40 0.0188(14) 0.0289(17) 0.0222(15) 0.0008(13) 0.0010(11) -0.0009(12)
C41 0.0198(13) 0.0229(15) 0.0204(14) -0.0002(12) 0.0000(10) -0.0034(11)
C42 0.0198(14) 0.0249(16) 0.0242(15) -0.0023(12) 0.0012(11) -0.0005(11)
C43 0.0245(14) 0.0238(16) 0.0243(15) 0.0015(13) -0.0020(11) 0.0024(12)
C44 0.0289(15) 0.0227(15) 0.0188(15) 0.0012(12) 0.0005(11) 0.0000(12)
C45 0.0201(13) 0.0227(15) 0.0213(14) -0.0045(12) 0.0010(11) -0.0024(11)
C46 0.0199(13) 0.0221(15) 0.0233(15) 0.0000(12) -0.0008(11) 0.0017(11)
C47 0.0223(14) 0.0284(17) 0.0206(15) -0.0025(13) 0.0027(11) -0.0029(12)
C48 0.0212(14) 0.0276(17) 0.0195(15) 0.0026(12) 0.0037(11) 0.0045(12)
N1 0.0149(11) 0.0255(14) 0.0205(13) -0.0007(11) 0.0017(9) 0.0010(9)
N2 0.0171(11) 0.0264(14) 0.0200(12) 0.0003(10) 0.0026(9) 0.0015(10)
N3 0.0195(12) 0.0235(14) 0.0226(13) -0.0029(11) 0.0045(9) -0.0018(10)
N4 0.0203(12) 0.0262(15) 0.0210(13) -0.0007(10) 0.0019(10) -0.0021(11)
N5 0.0178(11) 0.0251(14) 0.0197(12) 0.0033(11) 0.0007(9) 0.0046(10)
N6 0.0182(11) 0.0254(14) 0.0198(12) 0.0019(10) -0.0001(9) 0.0038(10)
O1 0.0288(13) 0.0391(16) 0.0353(14) -0.0010(11) 0.0021(10) 0.0011(11)
O2 0.0283(12) 0.0410(15) 0.0344(14) -0.0033(11) 0.0055(10) -0.0002(11)
O3 0.0261(12) 0.0520(16) 0.0263(13) -0.0077(11) -0.0019(10) -0.0053(11)
O4 0.0279(12) 0.0375(15) 0.0269(12) 0.0011(11) 0.0066(9) 0.0044(10)
O5 0.0398(14) 0.077(2) 0.0381(15) -0.0045(14) 0.0045(11) -0.0056(13)
O6 0.0396(14) 0.0467(16) 0.0382(15) 0.0044(12) 0.0060(11) -0.0103(12)
O7 0.0243(12) 0.0365(14) 0.0271(12) 0.0001(10) 0.0065(10) 0.0002(10)
O8 0.0513(16) 0.0304(15) 0.0372(15) 0.0042(11) 0.0196(12) 0.0042(12)
O9 0.0454(15) 0.0689(19) 0.0363(14) 0.0005(13) 0.0011(11) 0.0087(13)

loop_
_atom_type_symbol
_atom_type_description
_atom_type_scat_dispersion_real
_atom_type_scat_dispersion_imag
_atom_type_scat_source
C C 0.0033 0.0016 'International Tables Vol C Tables 4.2.6.8 and 6.1.1.4'
H H 0.0000 0.0000 'International Tables Vol C Tables 4.2.6.8 and 6.1.1.4'
N N 0.0061 0.0033 'International Tables Vol C Tables 4.2.6.8 and 6.1.1.4'
O O 0.0106 0.0060 'International Tables Vol C Tables 4.2.6.8 and 6.1.1.4'
Cl Cl 0.1484 0.1585 'International Tables Vol C Tables 4.2.6.8 and 6.1.1.4'

loop_
_geom_angle_atom_site_label_1
_geom_angle_atom_site_label_2
_geom_angle_atom_site_label_3
_geom_angle
_geom_angle_site_symmetry_1
_geom_angle_site_symmetry_3
_geom_angle_publ_flag
C6 C1 C2 118.9(3) . . ?
C6 C1 C7 120.8(2) . . ?
C2 C1 C7 120.2(2) . . ?
C3 C2 C1 120.8(3) . . ?
C3 C2 C39 119.5(2) . . ?
C1 C2 C39 119.7(3) . . ?
C4 C3 C2 119.7(2) . . ?
C4 C3 C8 120.3(3) . . ?
C2 C3 C8 119.9(3) . . ?
C3 C4 C5 120.1(3) . . ?
C3 C4 C38 120.7(2) . . ?
C5 C4 C38 119.1(3) . . ?
C6 C5 C4 119.3(2) . . ?
C6 C5 C9 120.4(2) . . ?
C4 C5 C9 120.2(3) . . ?
C1 C6 C5 121.2(2) . . ?
C1 C6 C10 119.0(2) . . ?
C5 C6 C10 119.7(2) . . ?
C1 C7 H7A 116(2) . . ?
C1 C7 H7B 114(2) . . ?
H7A C7 H7B 108(3) . . ?
C1 C7 H7C 117(2) . . ?
H7A C7 H7C 99(3) . . ?
H7B C7 H7C 102(3) . . ?
C3 C8 H8A 113(3) . . ?
C3 C8 H8B 115(3) . . ?
H8A C8 H8B 108(4) . . ?
C3 C8 H8C 114(3) . . ?
H8A C8 H8C 97(4) . . ?
H8B C8 H8C 109(4) . . ?
C5 C9 H9A 117(2) . . ?
C5 C9 H9B 112(2) . . ?
H9A C9 H9B 102(3) . . ?
C5 C9 H9C 111(2) . . ?
H9A C9 H9C 107(3) . . ?
H9B C9 H9C 107(3) . . ?
N1 C10 C6 114.5(2) . . ?
N1 C10 H10A 106.3(16) . . ?
C6 C10 H10A 110.9(16) . . ?
N1 C10 H10B 105.7(15) . . ?
C6 C10 H10B 111.5(15) . . ?
H10A C10 H10B 108(2) . . ?
N1 C11 C12 112.4(2) . . ?
N1 C11 H11A 108.1(18) . . ?
C12 C11 H11A 110.1(17) . . ?
N1 C11 H11B 106.2(19) . . ?
C12 C11 H11B 111.4(18) . . ?
H11A C11 H11B 109(3) . . ?
C17 C12 C13 119.3(2) . . ?
C17 C12 C11 119.8(2) . . ?
C13 C12 C11 120.9(2) . . ?
C14 C13 C12 120.1(3) . . ?
C14 C13 H13 120.7(16) . . ?
C12 C13 H13 119.2(16) . . ?
C15 C14 C13 120.3(3) . . ?
C15 C14 H14 120(2) . . ?
C13 C14 H14 120(2) . . ?
C14 C15 C16 120.5(3) . . ?
C14 C15 H15 121(2) . . ?
C16 C15 H15 118(2) . . ?
C15 C16 C17 118.8(3) . . ?
C15 C16 C18 120.4(2) . . ?
C17 C16 C18 120.7(2) . . ?
C12 C17 C16 120.9(3) . . ?
C12 C17 H17 119.7(16) . . ?
C16 C17 H17 119.4(16) . . ?
N2 C18 C16 111.4(2) . . ?
N2 C18 H18A 106.7(17) . . ?
C16 C18 H18A 110.3(17) . . ?
N2 C18 H18B 105.0(19) . . ?
C16 C18 H18B 112.5(19) . . ?
H18A C18 H18B 111(3) . . ?
N2 C19 C20 113.8(2) . . ?
N2 C19 H19A 107.9(17) . . ?
C20 C19 H19A 110.8(18) . . ?
N2 C19 H19B 105.4(18) . . ?
C20 C19 H19B 109.8(17) . . ?
H19A C19 H19B 109(2) . . ?
C21 C20 C25 120.9(2) . . ?
C21 C20 C19 121.0(3) . . ?
C25 C20 C19 118.0(2) . . ?
C20 C21 C22 119.4(3) . . ?
C20 C21 C28 122.1(2) . . ?
C22 C21 C28 118.4(3) . . ?
C23 C22 C21 120.5(3) . . ?
C23 C22 C29 121.1(3) . . ?
C21 C22 C29 118.4(3) . . ?
C22 C23 C24 119.8(2) . . ?
C22 C23 C27 121.1(3) . . ?
C24 C23 C27 119.0(3) . . ?
C23 C24 C25 120.6(2) . . ?
C23 C24 C48 118.0(2) . . ?
C25 C24 C48 121.3(3) . . ?
C24 C25 C20 118.8(3) . . ?
C24 C25 C26 121.5(3) . . ?
C20 C25 C26 119.7(2) . . ?
C25 C26 H26A 116.9(19) . . ?
C25 C26 H26B 112(2) . . ?
H26A C26 H26B 104(3) . . ?
C25 C26 H26C 109(3) . . ?
H26A C26 H26C 100(3) . . ?
H26B C26 H26C 114(3) . . ?
C23 C27 H27A 114(3) . . ?
C23 C27 H27B 112(2) . . ?
H27A C27 H27B 113(3) . . ?
C23 C27 H27C 114(2) . . ?
H27A C27 H27C 103(3) . . ?
H27B C27 H27C 100(3) . . ?
C21 C28 H28A 113(3) . . ?
C21 C28 H28B 110(2) . . ?
H28A C28 H28B 108(3) . . ?
C21 C28 H28C 113(2) . . ?
H28A C28 H28C 103(3) . . ?
H28B C28 H28C 108(3) . . ?
N3 C29 C22 112.7(2) . . ?
N3 C29 H29A 106.5(17) . . ?
C22 C29 H29A 114.4(17) . . ?
N3 C29 H29B 105.2(19) . . ?
C22 C29 H29B 110.4(19) . . ?
H29A C29 H29B 107(2) . . ?
N3 C30 C31 111.6(2) . . ?
N3 C30 H30A 104.8(17) . . ?
C31 C30 H30A 111.4(17) . . ?
N3 C30 H30B 106.5(17) . . ?
C31 C30 H30B 111.7(17) . . ?
H30A C30 H30B 110(2) . . ?
C36 C31 C32 119.0(3) . . ?
C36 C31 C30 120.7(3) . . ?
C32 C31 C30 120.3(3) . . ?
C33 C32 C31 119.9(3) . . ?
C33 C32 H32 119(2) . . ?
C31 C32 H32 121(2) . . ?
C34 C33 C32 120.7(3) . . ?
C34 C33 H33 121(2) . . ?
C32 C33 H33 119(2) . . ?
C33 C34 C35 120.0(3) . . ?
C33 C34 H34 119.0(19) . . ?
C35 C34 H34 120.9(19) . . ?
C36 C35 C34 119.3(3) . . ?
C36 C35 C37 119.9(3) . . ?
C34 C35 C37 120.7(3) . . ?
C35 C36 C31 121.1(3) . . ?
C35 C36 H36 121(2) . . ?
C31 C36 H36 118(2) . . ?
N4 C37 C35 112.5(2) . . ?
N4 C37 H37A 105(2) . . ?
C35 C37 H37A 111(2) . . ?
N4 C37 H37B 107.0(17) . . ?
C35 C37 H37B 112.8(16) . . ?
H37A C37 H37B 109(3) . . ?
C4 C38 N4 114.6(2) . . ?
C4 C38 H38A 111.7(18) . . ?
N4 C38 H38A 104.4(17) . . ?
C4 C38 H38B 114.9(18) . . ?
N4 C38 H38B 102.5(17) . . ?
H38A C38 H38B 108(2) . . ?
N5 C39 C2 113.9(2) . . ?
N5 C39 H39A 106.0(16) . . ?
C2 C39 H39A 112.8(16) . . ?
N5 C39 H39B 106.6(19) . . ?
C2 C39 H39B 113.7(19) . . ?
H39A C39 H39B 103(2) . . ?
N5 C40 C41 111.5(2) . . ?
N5 C40 H40A 107.6(19) . . ?
C41 C40 H40A 113.0(18) . . ?
N5 C40 H40B 107(2) . . ?
C41 C40 H40B 109(2) . . ?
H40A C40 H40B 109(3) . . ?
C42 C41 C46 119.1(3) . . ?
C42 C41 C40 120.9(3) . . ?
C46 C41 C40 120.0(3) . . ?
C43 C42 C41 120.3(3) . . ?
C43 C42 H42 120.6(19) . . ?
C41 C42 H42 119.2(19) . . ?
C44 C43 C42 120.2(3) . . ?
C44 C43 H43 120.2(19) . . ?
C42 C43 H43 119.4(19) . . ?
C43 C44 C45 120.1(3) . . ?
C43 C44 H44 120(2) . . ?
C45 C44 H44 119(2) . . ?
C46 C45 C44 119.2(3) . . ?
C46 C45 C47 120.5(3) . . ?
C44 C45 C47 120.4(3) . . ?
C45 C46 C41 121.1(3) . . ?
C45 C46 H46 120.3(19) . . ?
C41 C46 H46 118.6(19) . . ?
N6 C47 C45 111.2(2) . . ?
N6 C47 H47A 106(2) . . ?
C45 C47 H47A 110(2) . . ?
N6 C47 H47B 108.0(17) . . ?
C45 C47 H47B 111.2(17) . . ?
H47A C47 H47B 110(3) . . ?
N6 C48 C24 112.4(2) . . ?
N6 C48 H48A 106.2(17) . . ?
C24 C48 H48A 111.7(17) . . ?
N6 C48 H48B 106.6(17) . . ?
C24 C48 H48B 114.6(17) . . ?
H48A C48 H48B 105(2) . . ?
C11 N1 C10 114.6(2) . . ?
C11 N1 H1A 106(2) . . ?
C10 N1 H1A 113(2) . . ?
C11 N1 H1B 108(2) . . ?
C10 N1 H1B 105(2) . . ?
H1A N1 H1B 110(3) . . ?
C18 N2 C19 115.0(2) . . ?
C18 N2 H2A 110(2) . . ?
C19 N2 H2A 112(2) . . ?
C18 N2 H2B 109.9(19) . . ?
C19 N2 H2B 106.9(19) . . ?
H2A N2 H2B 102(3) . . ?
C30 N3 C29 114.1(2) . . ?
C30 N3 H3A 105.3(19) . . ?
C29 N3 H3A 112(2) . . ?
C30 N3 H3B 110(2) . . ?
C29 N3 H3B 106(2) . . ?
H3A N3 H3B 110(3) . . ?
C37 N4 C38 115.0(2) . . ?
C37 N4 H4A 106(2) . . ?
C38 N4 H4A 111(2) . . ?
C37 N4 H4B 109(2) . . ?
C38 N4 H4B 104(2) . . ?
H4A N4 H4B 113(3) . . ?
C40 N5 C39 114.2(2) . . ?
C40 N5 H5A 109(2) . . ?
C39 N5 H5A 107(2) . . ?
C40 N5 H5B 108(2) . . ?
C39 N5 H5B 109(2) . . ?
H5A N5 H5B 110(3) . . ?
C47 N6 C48 114.2(2) . . ?
C47 N6 H6A 106(2) . . ?
C48 N6 H6A 109(2) . . ?
C47 N6 H6B 111(2) . . ?
C48 N6 H6B 105(2) . . ?
H6A N6 H6B 111(3) . . ?
H1C O1 H1D 105(4) . . ?
H2C O2 H2D 97(4) . . ?
H100 O3 H101 102(5) . . ?
H4C O4 H4D 108(4) . . ?
H6C O6 H6D 95(4) . . ?
H7D O7 H7E 112(4) . . ?
H8D O8 H8E 99(4) . . ?

loop_
_geom_bond_atom_site_label_1
_geom_bond_atom_site_label_2
_geom_bond_distance
_geom_bond_site_symmetry_2
_geom_bond_publ_flag
C1 C6 1.403(4) . ?
C1 C2 1.411(4) . ?
C1 C7 1.510(4) . ?
C2 C3 1.406(4) . ?
C2 C39 1.508(4) . ?
C3 C4 1.405(4) . ?
C3 C8 1.511(4) . ?
C4 C5 1.418(4) . ?
C4 C38 1.507(4) . ?
C5 C6 1.403(4) . ?
C5 C9 1.504(4) . ?
C6 C10 1.517(4) . ?
C7 H7A 0.93(4) . ?
C7 H7B 0.96(4) . ?
C7 H7C 0.97(4) . ?
C8 H8A 0.94(5) . ?
C8 H8B 0.95(5) . ?
C8 H8C 0.97(5) . ?
C9 H9A 0.99(4) . ?
C9 H9B 0.90(4) . ?
C9 H9C 0.97(4) . ?
C10 N1 1.505(3) . ?
C10 H10A 0.95(3) . ?
C10 H10B 0.99(3) . ?
C11 N1 1.493(4) . ?
C11 C12 1.513(4) . ?
C11 H11A 0.93(3) . ?
C11 H11B 0.95(3) . ?
C12 C17 1.379(4) . ?
C12 C13 1.395(4) . ?
C13 C14 1.384(4) . ?
C13 H13 0.99(3) . ?
C14 C15 1.377(4) . ?
C14 H14 0.95(4) . ?
C15 C16 1.390(4) . ?
C15 H15 0.98(4) . ?
C16 C17 1.398(4) . ?
C16 C18 1.504(4) . ?
C17 H17 0.94(3) . ?
C18 N2 1.501(4) . ?
C18 H18A 0.99(3) . ?
C18 H18B 0.92(3) . ?
C19 N2 1.509(4) . ?
C19 C20 1.515(4) . ?
C19 H19A 0.99(3) . ?
C19 H19B 0.94(3) . ?
C20 C21 1.389(4) . ?
C20 C25 1.419(4) . ?
C21 C22 1.417(4) . ?
C21 C28 1.517(4) . ?
C22 C23 1.393(4) . ?
C22 C29 1.513(4) . ?
C23 C24 1.405(4) . ?
C23 C27 1.519(4) . ?
C24 C25 1.406(4) . ?
C24 C48 1.516(4) . ?
C25 C26 1.512(4) . ?
C26 H26A 0.97(4) . ?
C26 H26B 0.99(4) . ?
C26 H26C 0.91(4) . ?
C27 H27A 0.95(5) . ?
C27 H27B 0.97(4) . ?
C27 H27C 0.93(4) . ?
C28 H28A 0.90(4) . ?
C28 H28B 0.96(4) . ?
C28 H28C 0.97(4) . ?
C29 N3 1.511(4) . ?
C29 H29A 0.99(3) . ?
C29 H29B 0.91(3) . ?
C30 N3 1.503(3) . ?
C30 C31 1.504(4) . ?
C30 H30A 1.01(3) . ?
C30 H30B 0.96(3) . ?
C31 C36 1.392(4) . ?
C31 C32 1.397(4) . ?
C32 C33 1.384(4) . ?
C32 H32 0.97(3) . ?
C33 C34 1.382(4) . ?
C33 H33 0.93(3) . ?
C34 C35 1.391(4) . ?
C34 H34 0.95(3) . ?
C35 C36 1.388(4) . ?
C35 C37 1.501(4) . ?
C36 H36 0.92(4) . ?
C37 N4 1.497(4) . ?
C37 H37A 0.90(3) . ?
C37 H37B 1.02(3) . ?
C38 N4 1.511(4) . ?
C38 H38A 1.03(3) . ?
C38 H38B 0.97(3) . ?
C39 N5 1.502(4) . ?
C39 H39A 0.97(3) . ?
C39 H39B 1.00(3) . ?
C40 N5 1.497(4) . ?
C40 C41 1.500(4) . ?
C40 H40A 0.94(3) . ?
C40 H40B 0.96(4) . ?
C41 C42 1.389(4) . ?
C41 C46 1.390(4) . ?
C42 C43 1.387(4) . ?
C42 H42 0.92(3) . ?
C43 C44 1.383(4) . ?
C43 H43 0.93(3) . ?
C44 C45 1.395(4) . ?
C44 H44 0.96(3) . ?
C45 C46 1.385(4) . ?
C45 C47 1.502(4) . ?
C46 H46 0.90(3) . ?
C47 N6 1.499(4) . ?
C47 H47A 0.92(3) . ?
C47 H47B 0.98(3) . ?
C48 N6 1.511(3) . ?
C48 H48A 0.96(3) . ?
C48 H48B 0.97(3) . ?
N1 H1A 0.87(3) . ?
N1 H1B 0.86(4) . ?
N2 H2A 0.91(4) . ?
N2 H2B 0.93(3) . ?
N3 H3A 0.94(3) . ?
N3 H3B 0.89(3) . ?
N4 H4A 0.86(4) . ?
N4 H4B 0.87(3) . ?
N5 H5A 0.85(4) . ?
N5 H5B 0.93(4) . ?
N6 H6A 0.90(3) . ?
N6 H6B 0.92(4) . ?
O1 H1C 0.75(5) . ?
O1 H1D 0.83(5) . ?
O2 H2C 0.84(5) . ?
O2 H2D 0.86(5) . ?
O3 H100 0.66(4) . ?
O3 H101 0.93(6) . ?
O4 H4C 0.81(4) . ?
O4 H4D 0.85(4) . ?
O6 H6C 0.84(5) . ?
O6 H6D 0.97(5) . ?
O7 H7D 0.73(4) . ?
O7 H7E 0.83(5) . ?
O8 H8D 0.84(4) . ?
O8 H8E 0.69(4) . ?

loop_
_geom_hbond_atom_site_label_D
_geom_hbond_atom_site_label_H
_geom_hbond_atom_site_label_A
_geom_hbond_distance_DH
_geom_hbond_distance_HA
_geom_hbond_distance_DA
_geom_hbond_angle_DHA
_geom_hbond_site_symmetry_A
N1 H1A O8 0.87(3) 1.88(3) 2.742(4) 167(3) 1
N1 H1B O3 0.86(4) 1.97(4) 2.773(4) 155(3) 2_545
O1 H1C Cl1 0.75(5) 2.45(5) 3.187(3) 168(5) 1
O1 H1D Cl3 0.83(5) 2.36(5) 3.168(3) 165(4) 1
N2 H2A Cl2 0.91(4) 2.23(4) 3.122(3) 166(3) 2_545
N2 H2B Cl6 0.93(3) 2.25(3) 3.074(3) 147(3) 2_545
O2 H2C Cl2 0.84(5) 2.27(5) 3.109(3) 170(4) 1
O2 H2D O1 0.86(5) 1.81(5) 2.654(3) 168(5) 1
N3 H3A O4 0.94(3) 1.81(4) 2.749(3) 171(3) 2_545
N3 H3B Cl4 0.89(3) 2.28(3) 3.115(3) 157(3) 3_666
N4 H4A Cl3 0.86(4) 2.36(4) 3.193(3) 164(3) 2_545
N4 H4B O6 0.87(3) 2.10(3) 2.827(4) 141(3) 1
O4 H4C O2 0.81(4) 1.97(4) 2.776(4) 170(4) 1
O4 H4D Cl3 0.85(4) 2.30(4) 3.126(2) 164(3) 1
N5 H5A Cl5 0.85(4) 2.28(4) 3.080(3) 156(3) 1_545
N5 H5B Cl1 0.93(4) 2.25(4) 3.149(3) 162(3) 2_545
N6 H6A O7 0.90(3) 1.88(3) 2.762(4) 169(3) 1
N6 H6B Cl5 0.92(4) 2.22(4) 3.129(3) 166(3) 3_666
O6 H6C Cl6 0.84(5) 2.42(5) 3.229(3) 162(4) 1
O6 H6D O9 0.97(5) 1.84(5) 2.800(4) 171(4) 1
O7 H7D O2 0.73(4) 2.02(4) 2.750(4) 170(4) 2_545
O7 H7E Cl1 0.83(5) 2.35(5) 3.144(2) 162(4) 2_545
O8 H8D Cl3 0.84(4) 2.35(5) 3.180(3) 170(4) 1_545
O8 H8E Cl2 0.69(4) 2.49(4) 3.169(3) 166(5) 2_545
O3 H100 Cl1 0.66(4) 2.53(4) 3.181(3) 171(5) 4_676
O3 H101 O5 0.93(6) 1.78(6) 2.711(4) 176(5) 1
